data_7133517
loop_
_publ_author_name
'Kaulage, Sandeep H.'
'Parvin, Nasrina'
'Khopade, Kishor V.'
'Khan, Shabana'

_publ_section_title
;
 A hybrid silylene-Pd catalyst: efficient C-N cross-coupling of sterically
 bulky amines and chiral amines.
;
_journal_issue 73
_journal_name_full 'Chemical communications (Cambridge, England)'
_journal_page_first 9958
_journal_page_last 9961
_journal_paper_doi 10.1039/d4cc03108c
_journal_volume 60
_journal_year 2024
_chemical_formula_moiety 'C46 H47 N'
_chemical_formula_sum 'C46 H47 N'
_chemical_formula_weight 613.84
_space_group_crystal_system monoclinic
_space_group_IT_number 14
_space_group_name_Hall '-P 2yn'
_space_group_name_H-M_alt 'P 1 21/n 1'
_atom_sites_solution_hydrogens geom
_audit_creation_date 2024-07-22
_audit_creation_method
;
Olex2 1.3
(compiled 2020.11.12 svn.r5f609507 for OlexSys, GUI svn.r6408)
;
_audit_update_record
;
2024-07-22 deposited with the CCDC.	2024-08-14 downloaded from the CCDC.
;
_cell_angle_alpha 90
_cell_angle_beta 114.039(11)
_cell_angle_gamma 90
_cell_formula_units_Z 4
_cell_length_a 12.506(4)
_cell_length_b 23.229(8)
_cell_length_c 13.297(4)
_cell_measurement_reflns_used 3788
_cell_measurement_temperature 150(2)
_cell_measurement_theta_max 23.67
_cell_measurement_theta_min 2.43
_cell_volume 3528(2)
_computing_data_collection 'Bruker APEX2'
_computing_molecular_graphics 'Olex2 1.3 (Dolomanov et al., 2009)'
_computing_publication_material 'Olex2 1.3 (Dolomanov et al., 2009)'
_computing_structure_refinement 'SHELXL-2017/1 (Sheldrick, 2017)'
_computing_structure_solution 'SHELXT 2014/5 (Sheldrick, 2014)'
_diffrn_ambient_temperature 150(2)
_diffrn_measured_fraction_theta_full 0.999
_diffrn_measured_fraction_theta_max 0.995
_diffrn_measurement_device_type 'Bruker APEX-II CCD'
_diffrn_measurement_method '\f and \w scans'
_diffrn_radiation_type MoK\a
_diffrn_radiation_wavelength 0.71073
_diffrn_reflns_av_R_equivalents 0.1240
_diffrn_reflns_av_unetI/netI 0.1053
_diffrn_reflns_Laue_measured_fraction_full 0.999
_diffrn_reflns_Laue_measured_fraction_max 0.995
_diffrn_reflns_limit_h_max 16
_diffrn_reflns_limit_h_min -16
_diffrn_reflns_limit_k_max 30
_diffrn_reflns_limit_k_min -31
_diffrn_reflns_limit_l_max 13
_diffrn_reflns_limit_l_min -17
_diffrn_reflns_number 51581
_diffrn_reflns_point_group_measured_fraction_full 0.999
_diffrn_reflns_point_group_measured_fraction_max 0.995
_diffrn_reflns_theta_full 25.242
_diffrn_reflns_theta_max 28.384
_diffrn_reflns_theta_min 1.892
_exptl_absorpt_coefficient_mu 0.066
_exptl_absorpt_correction_T_max 0.7457
_exptl_absorpt_correction_T_min 0.6863
_exptl_absorpt_correction_type multi-scan
_exptl_crystal_colour Colourless
_exptl_crystal_density_diffrn 1.156
_exptl_crystal_description Plate
_exptl_crystal_F_000 1320
_exptl_crystal_size_max 0.268
_exptl_crystal_size_mid 0.265
_exptl_crystal_size_min 0.144
_refine_diff_density_max 0.231
_refine_diff_density_min -0.259
_refine_diff_density_rms 0.053
_refine_ls_extinction_method none
_refine_ls_goodness_of_fit_ref 1.007
_refine_ls_hydrogen_treatment constr
_refine_ls_matrix_type full
_refine_ls_number_parameters 432
_refine_ls_number_reflns 8793
_refine_ls_number_restraints 0
_refine_ls_restrained_S_all 1.007
_refine_ls_R_factor_all 0.1468
_refine_ls_R_factor_gt 0.0644
_refine_ls_shift/su_max 0.001
_refine_ls_shift/su_mean 0.000
_refine_ls_structure_factor_coef Fsqd
_refine_ls_weighting_details 'w=1/[\s^2^(Fo^2^)+(0.0687P)^2^+0.5678P] where P=(Fo^2^+2Fc^2^)/3'
_refine_ls_weighting_scheme calc
_refine_ls_wR_factor_gt 0.1364
_refine_ls_wR_factor_ref 0.1720
_reflns_Friedel_coverage 0.000
_reflns_number_gt 4604
_reflns_number_total 8793
_reflns_threshold_expression 'I > 2\s(I)'
_cod_data_source_file d4cc03108c2.cif
_cod_data_source_block 4i
_cod_depositor_comments 'Adding full bibliography for 7133516--7133523.cif.'
_cod_database_code 7133517
_shelx_shelxl_version_number 2017/1
_shelx_space_group_comment
;
The symmetry employed for this shelxl refinement is uniquely defined
by the following loop, which should always be used as a source of
symmetry information in preference to the above space-group names.
They are only intended as comments.
;
_shelx_estimated_absorpt_t_max 0.991
_shelx_estimated_absorpt_t_min 0.983
_olex2_refinement_description
;
1.a Ternary CH refined with riding coordinates:
 C8(H8), C23(H23)
1.b Aromatic/amide H refined with riding coordinates:
 N1(H1), C3(H3), C5(H5), C10(H10), C11(H11), C13(H13), C14(H14), C18(H18),
 C17(H17), C20(H20), C21(H21), C25(H25), C26(H26), C28(H28), C29(H29), C32(H32),
  C33(H33), C35(H35), C36(H36), C40(H40), C42(H42)
1.c Idealised Me refined as rotating group:
 C7(H7A,H7B,H7C), C15(H15A,H15B,H15C), C22(H22A,H22B,H22C), C30(H30A,H30B,
 H30C), C37(H37A,H37B,H37C), C44(H44A,H44B,H44C), C45(H45A,H45B,H45C), C46(H46A,
 H46B,H46C)
;
_olex2_submission_special_instructions 'No special instructions were received'

loop_
_space_group_symop_operation_xyz
'x, y, z'
'-x+1/2, y+1/2, -z+1/2'
'-x, -y, -z'
'x-1/2, -y-1/2, z-1/2'

loop_
_atom_site_label
_atom_site_type_symbol
_atom_site_fract_x
_atom_site_fract_y
_atom_site_fract_z
_atom_site_U_iso_or_equiv
_atom_site_adp_type
_atom_site_occupancy
_atom_site_site_symmetry_order
_atom_site_calc_flag
_atom_site_refinement_flags_posn
_atom_site_refinement_flags_adp
_atom_site_refinement_flags_occupancy
_atom_site_disorder_assembly
_atom_site_disorder_group
N1 N 0.42524(16) 0.33407(7) 0.38925(14) 0.0260(4) Uani 1 1 d . . . . .
H1 H 0.401535 0.298732 0.392625 0.031 Uiso 1 1 calc R U . . .
C1 C 0.52807(18) 0.35074(8) 0.48069(17) 0.0215(5) Uani 1 1 d . . . . .
C2 C 0.63300(18) 0.36227(9) 0.46884(17) 0.0221(5) Uani 1 1 d . . . . .
C3 C 0.73181(19) 0.37563(9) 0.56356(18) 0.0234(5) Uani 1 1 d . . . . .
H3 H 0.802760 0.384538 0.556850 0.028 Uiso 1 1 calc R U . . .
C6 C 0.52441(18) 0.35128(8) 0.58458(17) 0.0218(5) Uani 1 1 d . . . . .
C5 C 0.62582(18) 0.36384(8) 0.67639(17) 0.0220(5) Uani 1 1 d . . . . .
H5 H 0.623862 0.363871 0.747067 0.026 Uiso 1 1 calc R U . . .
C4 C 0.73034(18) 0.37640(9) 0.66744(17) 0.0219(5) Uani 1 1 d . . . . .
C7 C 0.83972(19) 0.38960(10) 0.76838(18) 0.0307(6) Uani 1 1 d . . . . .
H7A H 0.900861 0.361726 0.774412 0.046 Uiso 1 1 calc R U . . .
H7B H 0.822716 0.387132 0.833972 0.046 Uiso 1 1 calc R U . . .
H7C H 0.866732 0.428541 0.762391 0.046 Uiso 1 1 calc R U . . .
C9 C 0.37003(19) 0.27658(9) 0.56981(18) 0.0237(5) Uani 1 1 d . . . . .
C8 C 0.40772(18) 0.33911(9) 0.59213(18) 0.0237(5) Uani 1 1 d . . . . .
H8 H 0.347416 0.361918 0.531802 0.028 Uiso 1 1 calc R U . . .
C10 C 0.2520(2) 0.26294(10) 0.5181(2) 0.0355(6) Uani 1 1 d . . . . .
H10 H 0.195738 0.292993 0.492632 0.043 Uiso 1 1 calc R U . . .
C11 C 0.2149(2) 0.20634(11) 0.5032(2) 0.0410(7) Uani 1 1 d . . . . .
H11 H 0.133577 0.198279 0.467414 0.049 Uiso 1 1 calc R U . . .
C12 C 0.2932(2) 0.16123(10) 0.5390(2) 0.0335(6) Uani 1 1 d . . . . .
C13 C 0.4112(2) 0.17487(10) 0.5876(2) 0.0357(6) Uani 1 1 d . . . . .
H13 H 0.467521 0.144780 0.611092 0.043 Uiso 1 1 calc R U . . .
C15 C 0.2521(3) 0.09986(11) 0.5291(2) 0.0493(7) Uani 1 1 d . . . . .
H15A H 0.176764 0.096146 0.465554 0.074 Uiso 1 1 calc R U . . .
H15B H 0.242860 0.088723 0.596204 0.074 Uiso 1 1 calc R U . . .
H15C H 0.309878 0.074680 0.519071 0.074 Uiso 1 1 calc R U . . .
C14 C 0.4486(2) 0.23162(9) 0.6027(2) 0.0329(6) Uani 1 1 d . . . . .
H14 H 0.530136 0.239683 0.636300 0.039 Uiso 1 1 calc R U . . .
C16 C 0.40555(18) 0.36113(9) 0.69926(18) 0.0244(5) Uani 1 1 d . . . . .
C18 C 0.4082(2) 0.44251(10) 0.8132(2) 0.0382(6) Uani 1 1 d . . . . .
H18 H 0.408621 0.483066 0.822544 0.046 Uiso 1 1 calc R U . . .
C17 C 0.4066(2) 0.42007(10) 0.7164(2) 0.0317(6) Uani 1 1 d . . . . .
H17 H 0.406087 0.445546 0.660321 0.038 Uiso 1 1 calc R U . . .
C19 C 0.4093(2) 0.40665(10) 0.8971(2) 0.0334(6) Uani 1 1 d . . . . .
C20 C 0.4064(2) 0.34814(10) 0.87979(19) 0.0334(6) Uani 1 1 d . . . . .
H20 H 0.405803 0.322763 0.935597 0.040 Uiso 1 1 calc R U . . .
C21 C 0.40415(19) 0.32544(10) 0.78198(19) 0.0290(5) Uani 1 1 d . . . . .
H21 H 0.401646 0.284888 0.771971 0.035 Uiso 1 1 calc R U . . .
C22 C 0.4170(3) 0.43094(12) 1.0058(2) 0.0497(7) Uani 1 1 d . . . . .
H22A H 0.378901 0.468720 0.993255 0.075 Uiso 1 1 calc R U . . .
H22B H 0.499430 0.434989 1.056614 0.075 Uiso 1 1 calc R U . . .
H22C H 0.377675 0.404798 1.037660 0.075 Uiso 1 1 calc R U . . .
C23 C 0.63654(19) 0.35841(9) 0.35540(17) 0.0237(5) Uani 1 1 d . . . . .
H23 H 0.572352 0.383736 0.305155 0.028 Uiso 1 1 calc R U . . .
C24 C 0.7509(2) 0.38148(9) 0.35442(18) 0.0255(5) Uani 1 1 d . . . . .
C25 C 0.8361(2) 0.34632(10) 0.34605(19) 0.0326(6) Uani 1 1 d . . . . .
H25 H 0.823828 0.305878 0.339929 0.039 Uiso 1 1 calc R U . . .
C26 C 0.9389(2) 0.36874(11) 0.3464(2) 0.0401(6) Uani 1 1 d . . . . .
H26 H 0.995392 0.343234 0.340345 0.048 Uiso 1 1 calc R U . . .
C27 C 0.9615(2) 0.42676(12) 0.3552(2) 0.0444(7) Uani 1 1 d . . . . .
C28 C 0.8765(3) 0.46222(11) 0.3636(2) 0.0508(8) Uani 1 1 d . . . . .
H28 H 0.889066 0.502636 0.369961 0.061 Uiso 1 1 calc R U . . .
C29 C 0.7731(2) 0.43989(10) 0.3629(2) 0.0409(6) Uani 1 1 d . . . . .
H29 H 0.716368 0.465419 0.368408 0.049 Uiso 1 1 calc R U . . .
C30 C 1.0746(3) 0.45118(15) 0.3558(3) 0.0764(11) Uani 1 1 d . . . . .
H30A H 1.070862 0.450854 0.280778 0.115 Uiso 1 1 calc R U . . .
H30B H 1.140813 0.427619 0.403637 0.115 Uiso 1 1 calc R U . . .
H30C H 1.085008 0.490809 0.383488 0.115 Uiso 1 1 calc R U . . .
C31 C 0.61107(19) 0.29813(9) 0.30702(18) 0.0251(5) Uani 1 1 d . . . . .
C32 C 0.6459(2) 0.24936(9) 0.37146(19) 0.0306(5) Uani 1 1 d . . . . .
H32 H 0.679532 0.253050 0.449367 0.037 Uiso 1 1 calc R U . . .
C33 C 0.6328(2) 0.19534(10) 0.3248(2) 0.0314(6) Uani 1 1 d . . . . .
H33 H 0.657778 0.162596 0.371460 0.038 Uiso 1 1 calc R U . . .
C34 C 0.5838(2) 0.18763(10) 0.2111(2) 0.0299(5) Uani 1 1 d . . . . .
C35 C 0.5455(2) 0.23630(10) 0.1471(2) 0.0346(6) Uani 1 1 d . . . . .
H35 H 0.508787 0.232430 0.069317 0.041 Uiso 1 1 calc R U . . .
C36 C 0.5589(2) 0.29069(10) 0.19324(19) 0.0321(6) Uani 1 1 d . . . . .
H36 H 0.532283 0.323370 0.146674 0.039 Uiso 1 1 calc R U . . .
C37 C 0.5789(2) 0.12887(10) 0.1618(2) 0.0384(6) Uani 1 1 d . . . . .
H37A H 0.512839 0.127072 0.089614 0.058 Uiso 1 1 calc R U . . .
H37B H 0.568850 0.099692 0.210484 0.058 Uiso 1 1 calc R U . . .
H37C H 0.651988 0.121562 0.153307 0.058 Uiso 1 1 calc R U . . .
C38 C 0.35541(18) 0.36449(9) 0.29473(17) 0.0214(5) Uani 1 1 d . . . . .
C39 C 0.27980(18) 0.33092(9) 0.20577(18) 0.0239(5) Uani 1 1 d . . . . .
C40 C 0.20210(19) 0.35808(10) 0.11183(18) 0.0290(5) Uani 1 1 d . . . . .
H40 H 0.150250 0.335269 0.052809 0.035 Uiso 1 1 calc R U . . .
C41 C 0.1974(2) 0.41725(10) 0.10101(19) 0.0320(6) Uani 1 1 d . . . . .
C42 C 0.2730(2) 0.44944(9) 0.18905(19) 0.0291(5) Uani 1 1 d . . . . .
H42 H 0.271659 0.490183 0.182373 0.035 Uiso 1 1 calc R U . . .
C43 C 0.35111(19) 0.42456(9) 0.28717(18) 0.0245(5) Uani 1 1 d . . . . .
C44 C 0.4197(2) 0.46367(9) 0.38166(19) 0.0325(6) Uani 1 1 d . . . . .
H44A H 0.503282 0.460405 0.398153 0.049 Uiso 1 1 calc R U . . .
H44B H 0.406190 0.452565 0.446646 0.049 Uiso 1 1 calc R U . . .
H44C H 0.394206 0.503540 0.361751 0.049 Uiso 1 1 calc R U . . .
C45 C 0.2823(2) 0.26616(9) 0.21456(19) 0.0311(6) Uani 1 1 d . . . . .
H45A H 0.229257 0.249573 0.144066 0.047 Uiso 1 1 calc R U . . .
H45B H 0.257146 0.254498 0.272382 0.047 Uiso 1 1 calc R U . . .
H45C H 0.362101 0.252315 0.232944 0.047 Uiso 1 1 calc R U . . .
C46 C 0.1151(2) 0.44564(11) -0.0043(2) 0.0511(8) Uani 1 1 d . . . . .
H46A H 0.150972 0.445990 -0.057499 0.077 Uiso 1 1 calc R U . . .
H46B H 0.099530 0.485254 0.011267 0.077 Uiso 1 1 calc R U . . .
H46C H 0.041389 0.424091 -0.034967 0.077 Uiso 1 1 calc R U . . .

loop_
_atom_site_aniso_label
_atom_site_aniso_U_11
_atom_site_aniso_U_22
_atom_site_aniso_U_33
_atom_site_aniso_U_23
_atom_site_aniso_U_13
_atom_site_aniso_U_12
N1 0.0273(10) 0.0242(10) 0.0204(10) 0.0003(8) 0.0036(8) -0.0072(8)
C1 0.0222(11) 0.0202(11) 0.0189(12) 0.0001(9) 0.0052(9) -0.0011(9)
C2 0.0242(12) 0.0222(11) 0.0203(12) 0.0003(9) 0.0096(10) -0.0013(9)
C3 0.0207(11) 0.0256(11) 0.0260(13) -0.0002(9) 0.0117(10) -0.0025(9)
C6 0.0216(11) 0.0209(11) 0.0242(13) 0.0007(9) 0.0106(9) 0.0014(9)
C5 0.0238(12) 0.0251(11) 0.0177(12) -0.0024(9) 0.0092(9) 0.0006(9)
C4 0.0185(11) 0.0223(11) 0.0233(13) -0.0036(9) 0.0068(9) 0.0002(9)
C7 0.0235(12) 0.0433(14) 0.0236(13) -0.0037(10) 0.0078(10) -0.0038(10)
C9 0.0210(11) 0.0303(12) 0.0216(12) -0.0034(9) 0.0106(10) -0.0029(9)
C8 0.0198(11) 0.0263(11) 0.0253(13) 0.0019(9) 0.0096(9) 0.0020(9)
C10 0.0275(14) 0.0336(13) 0.0450(16) -0.0006(11) 0.0143(12) -0.0027(10)
C11 0.0266(14) 0.0464(16) 0.0481(17) -0.0067(13) 0.0131(12) -0.0133(12)
C12 0.0416(15) 0.0330(13) 0.0326(14) -0.0080(11) 0.0219(12) -0.0113(11)
C13 0.0358(14) 0.0291(13) 0.0460(16) 0.0007(11) 0.0206(12) 0.0004(11)
C15 0.0577(19) 0.0392(15) 0.058(2) -0.0112(13) 0.0311(16) -0.0181(13)
C14 0.0232(13) 0.0295(13) 0.0452(16) -0.0029(11) 0.0132(11) -0.0031(10)
C16 0.0151(11) 0.0300(12) 0.0299(13) -0.0013(10) 0.0109(9) 0.0009(9)
C18 0.0446(16) 0.0317(13) 0.0462(17) -0.0057(12) 0.0267(13) 0.0002(11)
C17 0.0386(15) 0.0293(12) 0.0336(15) -0.0009(10) 0.0214(12) 0.0005(10)
C19 0.0280(13) 0.0426(15) 0.0343(15) -0.0056(12) 0.0173(11) 0.0019(11)
C20 0.0311(14) 0.0425(14) 0.0282(14) 0.0031(11) 0.0139(11) 0.0034(11)
C21 0.0252(12) 0.0301(12) 0.0312(14) 0.0011(10) 0.0110(10) 0.0005(10)
C22 0.062(2) 0.0538(17) 0.0421(17) -0.0103(13) 0.0308(15) 0.0002(15)
C23 0.0246(12) 0.0267(11) 0.0207(12) 0.0009(9) 0.0102(10) 0.0015(9)
C24 0.0320(13) 0.0282(12) 0.0201(12) 0.0013(9) 0.0145(10) -0.0004(10)
C25 0.0343(14) 0.0348(13) 0.0332(15) -0.0017(11) 0.0183(11) -0.0031(11)
C26 0.0356(15) 0.0519(16) 0.0373(16) -0.0037(13) 0.0195(12) -0.0007(12)
C27 0.0472(17) 0.0531(17) 0.0446(17) -0.0015(13) 0.0305(14) -0.0117(14)
C28 0.062(2) 0.0338(15) 0.069(2) 0.0024(14) 0.0392(17) -0.0132(14)
C29 0.0499(17) 0.0316(14) 0.0509(17) 0.0011(12) 0.0306(14) -0.0012(12)
C30 0.067(2) 0.089(3) 0.098(3) -0.008(2) 0.059(2) -0.0291(19)
C31 0.0256(12) 0.0302(12) 0.0218(13) -0.0008(10) 0.0122(10) -0.0022(9)
C32 0.0378(14) 0.0312(13) 0.0224(13) -0.0028(10) 0.0117(11) -0.0027(10)
C33 0.0315(13) 0.0297(12) 0.0320(14) 0.0012(11) 0.0121(11) 0.0011(10)
C34 0.0247(12) 0.0343(13) 0.0345(15) -0.0094(11) 0.0159(11) -0.0035(10)
C35 0.0345(14) 0.0437(15) 0.0231(14) -0.0076(11) 0.0093(11) -0.0001(11)
C36 0.0346(14) 0.0350(13) 0.0237(14) 0.0017(10) 0.0088(11) 0.0032(11)
C37 0.0338(14) 0.0400(14) 0.0439(16) -0.0138(12) 0.0185(12) -0.0020(11)
C38 0.0163(11) 0.0288(12) 0.0202(12) -0.0004(9) 0.0085(9) -0.0015(9)
C39 0.0219(11) 0.0279(12) 0.0229(13) -0.0042(9) 0.0101(10) -0.0024(9)
C40 0.0247(12) 0.0331(13) 0.0247(13) -0.0051(10) 0.0053(10) -0.0043(10)
C41 0.0261(13) 0.0322(13) 0.0318(14) 0.0001(10) 0.0059(11) 0.0012(10)
C42 0.0299(13) 0.0229(11) 0.0331(14) 0.0000(10) 0.0114(11) 0.0019(10)
C43 0.0212(12) 0.0274(12) 0.0265(13) -0.0052(10) 0.0114(10) -0.0015(9)
C44 0.0354(14) 0.0272(12) 0.0315(14) -0.0041(10) 0.0100(11) -0.0022(10)
C45 0.0309(13) 0.0295(12) 0.0295(14) -0.0028(10) 0.0088(11) -0.0035(10)
C46 0.0466(18) 0.0438(16) 0.0433(17) 0.0044(13) -0.0016(14) 0.0061(13)

loop_
_atom_type_symbol
_atom_type_description
_atom_type_scat_dispersion_real
_atom_type_scat_dispersion_imag
_atom_type_scat_source
C C 0.0033 0.0016 'International Tables Vol C Tables 4.2.6.8 and 6.1.1.4'
H H 0.0000 0.0000 'International Tables Vol C Tables 4.2.6.8 and 6.1.1.4'
N N 0.0061 0.0033 'International Tables Vol C Tables 4.2.6.8 and 6.1.1.4'

loop_
_geom_angle_atom_site_label_1
_geom_angle_atom_site_label_2
_geom_angle_atom_site_label_3
_geom_angle
_geom_angle_site_symmetry_1
_geom_angle_site_symmetry_3
_geom_angle_publ_flag
C1 N1 H1 114.7 . . ?
C38 N1 H1 114.7 . . ?
C38 N1 C1 130.58(17) . . ?
C2 C1 N1 121.12(19) . . ?
C6 C1 N1 117.76(19) . . ?
C6 C1 C2 120.96(19) . . ?
C1 C2 C23 120.08(18) . . ?
C3 C2 C1 117.68(19) . . ?
C3 C2 C23 122.22(19) . . ?
C2 C3 H3 118.8 . . ?
C4 C3 C2 122.4(2) . . ?
C4 C3 H3 118.8 . . ?
C1 C6 C8 118.59(19) . . ?
C5 C6 C1 119.0(2) . . ?
C5 C6 C8 122.42(19) . . ?
C6 C5 H5 119.2 . . ?
C6 C5 C4 121.5(2) . . ?
C4 C5 H5 119.2 . . ?
C3 C4 C5 118.42(19) . . ?
C3 C4 C7 120.88(19) . . ?
C5 C4 C7 120.68(19) . . ?
C4 C7 H7A 109.5 . . ?
C4 C7 H7B 109.5 . . ?
C4 C7 H7C 109.5 . . ?
H7A C7 H7B 109.5 . . ?
H7A C7 H7C 109.5 . . ?
H7B C7 H7C 109.5 . . ?
C10 C9 C8 119.9(2) . . ?
C14 C9 C8 122.6(2) . . ?
C14 C9 C10 117.5(2) . . ?
C6 C8 H8 106.1 . . ?
C9 C8 C6 113.10(17) . . ?
C9 C8 H8 106.1 . . ?
C9 C8 C16 112.42(17) . . ?
C16 C8 C6 112.34(17) . . ?
C16 C8 H8 106.1 . . ?
C9 C10 H10 119.5 . . ?
C11 C10 C9 121.0(2) . . ?
C11 C10 H10 119.5 . . ?
C10 C11 H11 119.2 . . ?
C12 C11 C10 121.6(2) . . ?
C12 C11 H11 119.2 . . ?
C11 C12 C13 117.3(2) . . ?
C11 C12 C15 121.4(2) . . ?
C13 C12 C15 121.3(2) . . ?
C12 C13 H13 119.4 . . ?
C12 C13 C14 121.2(2) . . ?
C14 C13 H13 119.4 . . ?
C12 C15 H15A 109.5 . . ?
C12 C15 H15B 109.5 . . ?
C12 C15 H15C 109.5 . . ?
H15A C15 H15B 109.5 . . ?
H15A C15 H15C 109.5 . . ?
H15B C15 H15C 109.5 . . ?
C9 C14 C13 121.3(2) . . ?
C9 C14 H14 119.3 . . ?
C13 C14 H14 119.3 . . ?
C17 C16 C8 118.8(2) . . ?
C21 C16 C8 123.6(2) . . ?
C21 C16 C17 117.6(2) . . ?
C17 C18 H18 119.5 . . ?
C17 C18 C19 120.9(2) . . ?
C19 C18 H18 119.5 . . ?
C16 C17 H17 119.3 . . ?
C18 C17 C16 121.4(2) . . ?
C18 C17 H17 119.3 . . ?
C18 C19 C22 121.2(2) . . ?
C20 C19 C18 117.9(2) . . ?
C20 C19 C22 120.9(2) . . ?
C19 C20 H20 119.4 . . ?
C19 C20 C21 121.2(2) . . ?
C21 C20 H20 119.4 . . ?
C16 C21 C20 120.9(2) . . ?
C16 C21 H21 119.6 . . ?
C20 C21 H21 119.6 . . ?
C19 C22 H22A 109.5 . . ?
C19 C22 H22B 109.5 . . ?
C19 C22 H22C 109.5 . . ?
H22A C22 H22B 109.5 . . ?
H22A C22 H22C 109.5 . . ?
H22B C22 H22C 109.5 . . ?
C2 C23 H23 106.6 . . ?
C2 C23 C24 112.95(17) . . ?
C24 C23 H23 106.6 . . ?
C31 C23 C2 112.73(17) . . ?
C31 C23 H23 106.6 . . ?
C31 C23 C24 110.73(17) . . ?
C25 C24 C23 123.1(2) . . ?
C29 C24 C23 120.0(2) . . ?
C29 C24 C25 116.9(2) . . ?
C24 C25 H25 119.3 . . ?
C24 C25 C26 121.5(2) . . ?
C26 C25 H25 119.3 . . ?
C25 C26 H26 119.1 . . ?
C27 C26 C25 121.8(2) . . ?
C27 C26 H26 119.1 . . ?
C26 C27 C28 117.0(2) . . ?
C26 C27 C30 121.7(3) . . ?
C28 C27 C30 121.4(3) . . ?
C27 C28 H28 119.3 . . ?
C27 C28 C29 121.3(2) . . ?
C29 C28 H28 119.3 . . ?
C24 C29 C28 121.5(2) . . ?
C24 C29 H29 119.2 . . ?
C28 C29 H29 119.2 . . ?
C27 C30 H30A 109.5 . . ?
C27 C30 H30B 109.5 . . ?
C27 C30 H30C 109.5 . . ?
H30A C30 H30B 109.5 . . ?
H30A C30 H30C 109.5 . . ?
H30B C30 H30C 109.5 . . ?
C32 C31 C23 122.3(2) . . ?
C32 C31 C36 117.5(2) . . ?
C36 C31 C23 119.92(19) . . ?
C31 C32 H32 119.4 . . ?
C33 C32 C31 121.2(2) . . ?
C33 C32 H32 119.4 . . ?
C32 C33 H33 119.2 . . ?
C32 C33 C34 121.6(2) . . ?
C34 C33 H33 119.2 . . ?
C33 C34 C37 120.7(2) . . ?
C35 C34 C33 116.9(2) . . ?
C35 C34 C37 122.3(2) . . ?
C34 C35 H35 119.1 . . ?
C34 C35 C36 121.8(2) . . ?
C36 C35 H35 119.1 . . ?
C31 C36 H36 119.6 . . ?
C35 C36 C31 120.9(2) . . ?
C35 C36 H36 119.6 . . ?
C34 C37 H37A 109.5 . . ?
C34 C37 H37B 109.5 . . ?
C34 C37 H37C 109.5 . . ?
H37A C37 H37B 109.5 . . ?
H37A C37 H37C 109.5 . . ?
H37B C37 H37C 109.5 . . ?
N1 C38 C39 115.79(18) . . ?
N1 C38 C43 124.17(19) . . ?
C43 C38 C39 119.89(19) . . ?
C38 C39 C45 120.05(19) . . ?
C40 C39 C38 119.30(19) . . ?
C40 C39 C45 120.64(19) . . ?
C39 C40 H40 118.9 . . ?
C41 C40 C39 122.2(2) . . ?
C41 C40 H40 118.9 . . ?
C40 C41 C42 117.6(2) . . ?
C40 C41 C46 121.0(2) . . ?
C42 C41 C46 121.3(2) . . ?
C41 C42 H42 118.6 . . ?
C41 C42 C43 122.8(2) . . ?
C43 C42 H42 118.6 . . ?
C38 C43 C44 123.4(2) . . ?
C42 C43 C38 118.14(19) . . ?
C42 C43 C44 118.30(19) . . ?
C43 C44 H44A 109.5 . . ?
C43 C44 H44B 109.5 . . ?
C43 C44 H44C 109.5 . . ?
H44A C44 H44B 109.5 . . ?
H44A C44 H44C 109.5 . . ?
H44B C44 H44C 109.5 . . ?
C39 C45 H45A 109.5 . . ?
C39 C45 H45B 109.5 . . ?
C39 C45 H45C 109.5 . . ?
H45A C45 H45B 109.5 . . ?
H45A C45 H45C 109.5 . . ?
H45B C45 H45C 109.5 . . ?
C41 C46 H46A 109.5 . . ?
C41 C46 H46B 109.5 . . ?
C41 C46 H46C 109.5 . . ?
H46A C46 H46B 109.5 . . ?
H46A C46 H46C 109.5 . . ?
H46B C46 H46C 109.5 . . ?

loop_
_geom_bond_atom_site_label_1
_geom_bond_atom_site_label_2
_geom_bond_distance
_geom_bond_site_symmetry_2
_geom_bond_publ_flag
N1 H1 0.8800 . ?
N1 C1 1.417(3) . ?
N1 C38 1.396(3) . ?
C1 C2 1.410(3) . ?
C1 C6 1.401(3) . ?
C2 C3 1.393(3) . ?
C2 C23 1.530(3) . ?
C3 H3 0.9500 . ?
C3 C4 1.389(3) . ?
C6 C5 1.387(3) . ?
C6 C8 1.529(3) . ?
C5 H5 0.9500 . ?
C5 C4 1.391(3) . ?
C4 C7 1.507(3) . ?
C7 H7A 0.9800 . ?
C7 H7B 0.9800 . ?
C7 H7C 0.9800 . ?
C9 C8 1.519(3) . ?
C9 C10 1.388(3) . ?
C9 C14 1.378(3) . ?
C8 H8 1.0000 . ?
C8 C16 1.524(3) . ?
C10 H10 0.9500 . ?
C10 C11 1.381(3) . ?
C11 H11 0.9500 . ?
C11 C12 1.379(3) . ?
C12 C13 1.386(3) . ?
C12 C15 1.503(3) . ?
C13 H13 0.9500 . ?
C13 C14 1.386(3) . ?
C15 H15A 0.9800 . ?
C15 H15B 0.9800 . ?
C15 H15C 0.9800 . ?
C14 H14 0.9500 . ?
C16 C17 1.387(3) . ?
C16 C21 1.383(3) . ?
C18 H18 0.9500 . ?
C18 C17 1.382(3) . ?
C18 C19 1.387(3) . ?
C17 H17 0.9500 . ?
C19 C20 1.376(3) . ?
C19 C22 1.518(3) . ?
C20 H20 0.9500 . ?
C20 C21 1.393(3) . ?
C21 H21 0.9500 . ?
C22 H22A 0.9800 . ?
C22 H22B 0.9800 . ?
C22 H22C 0.9800 . ?
C23 H23 1.0000 . ?
C23 C24 1.533(3) . ?
C23 C31 1.520(3) . ?
C24 C25 1.382(3) . ?
C24 C29 1.380(3) . ?
C25 H25 0.9500 . ?
C25 C26 1.386(3) . ?
C26 H26 0.9500 . ?
C26 C27 1.372(4) . ?
C27 C28 1.385(4) . ?
C27 C30 1.521(4) . ?
C28 H28 0.9500 . ?
C28 C29 1.389(4) . ?
C29 H29 0.9500 . ?
C30 H30A 0.9800 . ?
C30 H30B 0.9800 . ?
C30 H30C 0.9800 . ?
C31 C32 1.380(3) . ?
C31 C36 1.393(3) . ?
C32 H32 0.9500 . ?
C32 C33 1.380(3) . ?
C33 H33 0.9500 . ?
C33 C34 1.393(3) . ?
C34 C35 1.378(3) . ?
C34 C37 1.504(3) . ?
C35 H35 0.9500 . ?
C35 C36 1.384(3) . ?
C36 H36 0.9500 . ?
C37 H37A 0.9800 . ?
C37 H37B 0.9800 . ?
C37 H37C 0.9800 . ?
C38 C39 1.411(3) . ?
C38 C43 1.399(3) . ?
C39 C40 1.383(3) . ?
C39 C45 1.508(3) . ?
C40 H40 0.9500 . ?
C40 C41 1.381(3) . ?
C41 C42 1.386(3) . ?
C41 C46 1.510(3) . ?
C42 H42 0.9500 . ?
C42 C43 1.397(3) . ?
C43 C44 1.504(3) . ?
C44 H44A 0.9800 . ?
C44 H44B 0.9800 . ?
C44 H44C 0.9800 . ?
C45 H45A 0.9800 . ?
C45 H45B 0.9800 . ?
C45 H45C 0.9800 . ?
C46 H46A 0.9800 . ?
C46 H46B 0.9800 . ?
C46 H46C 0.9800 . ?
